data_4517310
loop_
_publ_author_name
'Padhi, Birakishore'
'Kang, Geunhee'
'Kim, Eunmin'
'Ha, Jeongmin'
'Kim, Hyun Tae'
'Lim, Jeewoo'
'Joo, Jung Min'

_publ_section_title
;
 Pd-Catalyzed C--H Annulation of Five-Membered Heteroaryl Halides with
 Norbornene Derivatives
;
_journal_name_full 'ACS Catalysis'
_journal_page_first 1792
_journal_page_last 1798
_journal_paper_doi 10.1021/acscatal.9b05177
_journal_year 2020
_chemical_formula_sum 'C18 H20 N2'
_chemical_formula_weight 264.36
_space_group_crystal_system monoclinic
_space_group_IT_number 14
_space_group_name_Hall '-P 2ybc'
_space_group_name_H-M_alt 'P 1 21/c 1'
_atom_sites_solution_hydrogens geom
_audit_creation_method SHELXL-2014/7
_cell_angle_alpha 90
_cell_angle_beta 91.977(7)
_cell_angle_gamma 90
_cell_formula_units_Z 4
_cell_length_a 9.2067(10)
_cell_length_b 5.9745(7)
_cell_length_c 24.769(3)
_cell_measurement_reflns_used 3557
_cell_measurement_temperature 173(2)
_cell_measurement_theta_max 28.21
_cell_measurement_theta_min 2.21
_cell_volume 1361.6(3)
_computing_cell_refinement 'Bruker APEX2'
_computing_data_collection 'Bruker APEX2'
_computing_data_reduction 'Bruker APEX2'
_computing_molecular_graphics 'Bruker SHELXTL'
_computing_publication_material 'Bruker SHELXTL'
_computing_structure_refinement 'SHELXL-2014/7 (Sheldrick, 2014)'
_computing_structure_solution 'SHELXS-97 (Sheldrick, 2008)'
_diffrn_ambient_temperature 173(2)
_diffrn_measured_fraction_theta_full 0.993
_diffrn_measured_fraction_theta_max 0.991
_diffrn_measurement_device_type 'Bruker Breeze CCD'
_diffrn_measurement_method '\f and \w scans'
_diffrn_radiation_type MoK\a
_diffrn_radiation_wavelength 0.71073
_diffrn_reflns_av_R_equivalents 0.0512
_diffrn_reflns_av_unetI/netI 0.0528
_diffrn_reflns_Laue_measured_fraction_full 0.993
_diffrn_reflns_Laue_measured_fraction_max 0.991
_diffrn_reflns_limit_h_max 9
_diffrn_reflns_limit_h_min -11
_diffrn_reflns_limit_k_max 7
_diffrn_reflns_limit_k_min -7
_diffrn_reflns_limit_l_max 29
_diffrn_reflns_limit_l_min -30
_diffrn_reflns_number 10415
_diffrn_reflns_point_group_measured_fraction_full 0.993
_diffrn_reflns_point_group_measured_fraction_max 0.991
_diffrn_reflns_theta_full 25.242
_diffrn_reflns_theta_max 25.993
_diffrn_reflns_theta_min 1.645
_exptl_absorpt_coefficient_mu 0.076
_exptl_absorpt_correction_T_max 0.986
_exptl_absorpt_correction_T_min 0.983
_exptl_absorpt_correction_type multi-scan
_exptl_absorpt_process_details SADABS
_exptl_crystal_colour colorless
_exptl_crystal_density_diffrn 1.290
_exptl_crystal_description block
_exptl_crystal_F_000 568
_exptl_crystal_size_max 0.230
_exptl_crystal_size_mid 0.220
_exptl_crystal_size_min 0.190
_refine_diff_density_max 0.395
_refine_diff_density_min -0.374
_refine_diff_density_rms 0.055
_refine_ls_extinction_method none
_refine_ls_goodness_of_fit_ref 1.065
_refine_ls_hydrogen_treatment constr
_refine_ls_matrix_type full
_refine_ls_number_parameters 181
_refine_ls_number_reflns 2664
_refine_ls_number_restraints 0
_refine_ls_restrained_S_all 1.065
_refine_ls_R_factor_all 0.0773
_refine_ls_R_factor_gt 0.0608
_refine_ls_shift/su_max 0.000
_refine_ls_shift/su_mean 0.000
_refine_ls_structure_factor_coef Fsqd
_refine_ls_weighting_details 'w=1/[\s^2^(Fo^2^)+(0.0894P)^2^+0.4961P] where P=(Fo^2^+2Fc^2^)/3'
_refine_ls_weighting_scheme calc
_refine_ls_wR_factor_gt 0.1601
_refine_ls_wR_factor_ref 0.1700
_reflns_Friedel_coverage 0.000
_reflns_number_gt 2043
_reflns_number_total 2664
_reflns_threshold_expression 'I > 2\s(I)'
_cod_data_source_file cs9b05177_si_002.cif
_cod_data_source_block ss
_cod_depositor_comments 'Adding full bibliography for 4517310.cif.'
_cod_original_sg_symbol_H-M 'P 21/c'
_cod_database_code 4517310
_shelx_shelxl_version_number 2014/7
_shelx_space_group_comment
; 
The symmetry employed for this shelxl refinement is uniquely defined 
by the following loop, which should always be used as a source of 
symmetry information in preference to the above space-group names. 
They are only intended as comments. 
;
_shelx_estimated_absorpt_t_min 0.983
_shelx_estimated_absorpt_t_max 0.986

loop_
_space_group_symop_operation_xyz
'x, y, z'
'-x, y+1/2, -z+1/2'
'-x, -y, -z'
'x, -y-1/2, z-1/2'

loop_
_atom_site_label
_atom_site_type_symbol
_atom_site_fract_x
_atom_site_fract_y
_atom_site_fract_z
_atom_site_U_iso_or_equiv
_atom_site_adp_type
_atom_site_occupancy
_atom_site_site_symmetry_order
_atom_site_calc_flag
_atom_site_refinement_flags_posn
_atom_site_refinement_flags_adp
N1 N 0.19510(19) 0.4373(3) 0.25625(6) 0.0289(4) Uani 1 1 d . .
N2 N 0.2515(2) 0.2708(3) 0.22623(7) 0.0345(5) Uani 1 1 d . .
C1 C 0.2390(2) 0.4223(3) 0.30934(8) 0.0263(5) Uani 1 1 d . .
C2 C 0.1965(2) 0.5787(3) 0.35243(8) 0.0254(5) Uani 1 1 d . .
H2A H 0.2154 0.7357 0.3405 0.030 Uiso 1 1 calc R U
C3 C 0.0327(2) 0.5575(3) 0.36819(8) 0.0294(5) Uani 1 1 d . .
H3A H -0.0387 0.5246 0.3379 0.035 Uiso 1 1 calc R U
C4 C 0.0027(2) 0.7624(4) 0.40128(9) 0.0331(5) Uani 1 1 d . .
H4A H -0.0577 0.8847 0.3906 0.040 Uiso 1 1 calc R U
C5 C 0.0759(2) 0.7413(4) 0.44809(9) 0.0344(6) Uani 1 1 d . .
H5A H 0.0789 0.8471 0.4767 0.041 Uiso 1 1 calc R U
C6 C 0.1532(2) 0.5193(4) 0.44756(8) 0.0310(5) Uani 1 1 d . .
H6A H 0.1792 0.4552 0.4839 0.037 Uiso 1 1 calc R U
C7 C 0.0456(2) 0.3810(4) 0.41286(8) 0.0323(5) Uani 1 1 d . .
H7A H 0.0873 0.2381 0.4004 0.039 Uiso 1 1 calc R U
H7B H -0.0473 0.3538 0.4307 0.039 Uiso 1 1 calc R U
C8 C 0.2813(2) 0.5348(3) 0.40771(8) 0.0258(5) Uani 1 1 d . .
H8A H 0.3403 0.6708 0.4171 0.031 Uiso 1 1 calc R U
C9 C 0.3807(2) 0.3254(3) 0.41432(8) 0.0265(5) Uani 1 1 d . .
H9A H 0.3423 0.2320 0.4441 0.032 Uiso 1 1 calc R U
C10 C 0.5411(2) 0.3931(4) 0.43079(8) 0.0317(5) Uani 1 1 d . .
H10A H 0.5515 0.5273 0.4547 0.038 Uiso 1 1 calc R U
C11 C 0.6161(2) 0.1847(4) 0.45118(10) 0.0384(6) Uani 1 1 d . .
H11A H 0.6430 0.1522 0.4877 0.046 Uiso 1 1 calc R U
C12 C 0.6377(3) 0.0545(4) 0.40901(10) 0.0416(6) Uani 1 1 d . .
H12A H 0.6842 -0.0874 0.4096 0.050 Uiso 1 1 calc R U
C13 C 0.5748(2) 0.1730(4) 0.35979(9) 0.0363(6) Uani 1 1 d . .
H13A H 0.6120 0.1230 0.3243 0.044 Uiso 1 1 calc R U
C14 C 0.6058(2) 0.4162(4) 0.37509(9) 0.0349(6) Uani 1 1 d . .
H14A H 0.5524 0.5244 0.3515 0.042 Uiso 1 1 calc R U
H14B H 0.7108 0.4521 0.3768 0.042 Uiso 1 1 calc R U
C15 C 0.4055(2) 0.1674(3) 0.36485(8) 0.0289(5) Uani 1 1 d . .
H15A H 0.3746 0.0120 0.3741 0.035 Uiso 1 1 calc R U
C16 C 0.3278(2) 0.2393(3) 0.31416(8) 0.0284(5) Uani 1 1 d . .
C17 C 0.3322(2) 0.1526(4) 0.26155(9) 0.0335(5) Uani 1 1 d . .
H17A H 0.3865 0.0239 0.2522 0.040 Uiso 1 1 calc R U
C18 C 0.1051(3) 0.6069(4) 0.23054(9) 0.0356(6) Uani 1 1 d . .
H18A H 0.0735 0.7138 0.2578 0.053 Uiso 1 1 calc R U
H18B H 0.1609 0.6858 0.2034 0.053 Uiso 1 1 calc R U
H18C H 0.0198 0.5364 0.2130 0.053 Uiso 1 1 calc R U

loop_
_atom_site_aniso_label
_atom_site_aniso_U_11
_atom_site_aniso_U_22
_atom_site_aniso_U_33
_atom_site_aniso_U_23
_atom_site_aniso_U_13
_atom_site_aniso_U_12
N1 0.0310(10) 0.0296(10) 0.0260(9) -0.0016(7) 0.0003(7) -0.0002(8)
N2 0.0374(11) 0.0348(10) 0.0314(10) -0.0080(8) 0.0028(8) -0.0010(9)
C1 0.0258(11) 0.0262(11) 0.0267(11) 0.0002(8) -0.0004(8) -0.0053(9)
C2 0.0272(11) 0.0217(10) 0.0272(11) 0.0007(8) 0.0000(8) -0.0013(8)
C3 0.0251(11) 0.0316(12) 0.0315(11) -0.0015(9) 0.0008(9) -0.0001(9)
C4 0.0313(12) 0.0320(12) 0.0361(12) 0.0014(9) 0.0032(10) 0.0083(10)
C5 0.0343(13) 0.0362(13) 0.0331(12) -0.0055(10) 0.0058(10) 0.0051(10)
C6 0.0338(13) 0.0322(12) 0.0273(11) 0.0022(9) 0.0038(9) 0.0032(10)
C7 0.0271(12) 0.0305(12) 0.0397(12) 0.0021(9) 0.0071(9) -0.0018(9)
C8 0.0268(11) 0.0242(10) 0.0266(11) -0.0003(8) 0.0015(8) -0.0015(9)
C9 0.0239(11) 0.0268(11) 0.0287(11) 0.0042(8) -0.0005(9) 0.0000(9)
C10 0.0285(12) 0.0335(12) 0.0327(12) -0.0015(9) -0.0054(9) -0.0001(9)
C11 0.0289(13) 0.0423(14) 0.0434(14) 0.0052(11) -0.0067(10) 0.0029(11)
C12 0.0297(13) 0.0344(13) 0.0602(16) 0.0002(11) -0.0067(11) 0.0078(11)
C13 0.0281(12) 0.0393(13) 0.0415(13) -0.0078(10) 0.0033(10) 0.0043(10)
C14 0.0280(12) 0.0371(13) 0.0397(12) 0.0003(10) 0.0010(10) -0.0052(10)
C15 0.0291(12) 0.0227(10) 0.0348(12) -0.0010(9) -0.0012(9) 0.0000(9)
C16 0.0253(11) 0.0265(11) 0.0334(12) -0.0016(9) 0.0019(9) -0.0024(9)
C17 0.0341(13) 0.0292(11) 0.0373(12) -0.0060(9) 0.0024(10) 0.0007(10)
C18 0.0415(14) 0.0351(12) 0.0301(12) 0.0027(9) -0.0024(10) 0.0002(10)

loop_
_atom_type_symbol
_atom_type_description
_atom_type_scat_dispersion_real
_atom_type_scat_dispersion_imag
_atom_type_scat_source
C C 0.0033 0.0016 'International Tables Vol C Tables 4.2.6.8 and 6.1.1.4'
H H 0.0000 0.0000 'International Tables Vol C Tables 4.2.6.8 and 6.1.1.4'
N N 0.0061 0.0033 'International Tables Vol C Tables 4.2.6.8 and 6.1.1.4'

loop_
_geom_angle_atom_site_label_1
_geom_angle_atom_site_label_2
_geom_angle_atom_site_label_3
_geom_angle
N2 N1 C1 111.95(17)
N2 N1 C18 119.87(16)
C1 N1 C18 128.13(17)
C17 N2 N1 104.15(17)
N1 C1 C16 107.03(17)
N1 C1 C2 125.16(18)
C16 C1 C2 127.81(18)
C1 C2 C8 112.71(16)
C1 C2 C3 113.98(17)
C8 C2 C3 102.77(15)
C1 C2 H2A 109.0
C8 C2 H2A 109.0
C3 C2 H2A 109.0
C4 C3 C7 100.25(17)
C4 C3 C2 105.36(17)
C7 C3 C2 100.60(16)
C4 C3 H3A 116.1
C7 C3 H3A 116.1
C2 C3 H3A 116.1
C5 C4 C3 107.53(19)
C5 C4 H4A 126.2
C3 C4 H4A 126.2
C4 C5 C6 107.60(19)
C4 C5 H5A 126.2
C6 C5 H5A 126.2
C5 C6 C7 100.54(18)
C5 C6 C8 108.66(17)
C7 C6 C8 99.48(16)
C5 C6 H6A 115.4
C7 C6 H6A 115.4
C8 C6 H6A 115.4
C3 C7 C6 93.82(16)
C3 C7 H7A 113.0
C6 C7 H7A 113.0
C3 C7 H7B 113.0
C6 C7 H7B 113.0
H7A C7 H7B 110.4
C9 C8 C6 109.82(16)
C9 C8 C2 119.86(16)
C6 C8 C2 101.33(16)
C9 C8 H8A 108.4
C6 C8 H8A 108.4
C2 C8 H8A 108.4
C8 C9 C15 120.15(17)
C8 C9 C10 111.38(17)
C15 C9 C10 101.35(16)
C8 C9 H9A 107.8
C15 C9 H9A 107.8
C10 C9 H9A 107.8
C11 C10 C14 100.92(18)
C11 C10 C9 106.89(18)
C14 C10 C9 100.43(16)
C11 C10 H10A 115.5
C14 C10 H10A 115.5
C9 C10 H10A 115.5
C12 C11 C10 107.5(2)
C12 C11 H11A 126.2
C10 C11 H11A 126.2
C11 C12 C13 107.4(2)
C11 C12 H12A 126.3
C13 C12 H12A 126.3
C12 C13 C14 100.54(19)
C12 C13 C15 106.28(18)
C14 C13 C15 100.27(17)
C12 C13 H13A 115.9
C14 C13 H13A 115.9
C15 C13 H13A 115.9
C13 C14 C10 93.60(17)
C13 C14 H14A 113.0
C10 C14 H14A 113.0
C13 C14 H14B 113.0
C10 C14 H14B 113.0
H14A C14 H14B 110.4
C16 C15 C13 112.13(17)
C16 C15 C9 114.01(17)
C13 C15 C9 102.79(16)
C16 C15 H15A 109.2
C13 C15 H15A 109.2
C9 C15 H15A 109.2
C1 C16 C17 104.47(18)
C1 C16 C15 124.98(18)
C17 C16 C15 130.46(19)
N2 C17 C16 112.40(19)
N2 C17 H17A 123.8
C16 C17 H17A 123.8
N1 C18 H18A 109.5
N1 C18 H18B 109.5
H18A C18 H18B 109.5
N1 C18 H18C 109.5
H18A C18 H18C 109.5
H18B C18 H18C 109.5

loop_
_geom_bond_atom_site_label_1
_geom_bond_atom_site_label_2
_geom_bond_distance
N1 N2 1.356(2)
N1 C1 1.365(3)
N1 C18 1.443(3)
N2 C17 1.331(3)
C1 C16 1.368(3)
C1 C2 1.481(3)
C2 C8 1.575(3)
C2 C3 1.575(3)
C2 H2A 1.0000
C3 C4 1.504(3)
C3 C7 1.530(3)
C3 H3A 1.0000
C4 C5 1.327(3)
C4 H4A 0.9500
C5 C6 1.506(3)
C5 H5A 0.9500
C6 C7 1.531(3)
C6 C8 1.566(3)
C6 H6A 1.0000
C7 H7A 0.9900
C7 H7B 0.9900
C8 C9 1.556(3)
C8 H8A 1.0000
C9 C15 1.570(3)
C9 C10 1.571(3)
C9 H9A 1.0000
C10 C11 1.503(3)
C10 C14 1.528(3)
C10 H10A 1.0000
C11 C12 1.323(3)
C11 H11A 0.9500
C12 C13 1.508(3)
C12 H12A 0.9500
C13 C14 1.526(3)
C13 C15 1.568(3)
C13 H13A 1.0000
C14 H14A 0.9900
C14 H14B 0.9900
C15 C16 1.487(3)
C15 H15A 1.0000
C16 C17 1.404(3)
C17 H17A 0.9500
C18 H18A 0.9800
C18 H18B 0.9800
C18 H18C 0.9800
